data_1573097
loop_
_publ_author_name
'Wu, Weikang'
'Rajeshkumar, Thayalan'
'Zhu, Shan'
'Chai, Fuxiang'
'Hong, Dongjing'
'Huang, Zeming'
'Yuan, Qingbing'
'Maron, Laurent'
'Wang, Shaowu'

_publ_section_title
;
 Rare-earth metal complexes bearing electrophilic and nucleophilic carbon
 centres and their unique reactivity patterns towards pyridine
 derivatives.
;
_journal_issue 48
_journal_name_full 'Chemical science'
_journal_page_first 20315
_journal_page_last 20327
_journal_paper_doi 10.1039/d4sc04197f
_journal_volume 15
_journal_year 2024
_chemical_formula_moiety 'C39 H52 N5 O Y'
_chemical_formula_sum 'C39 H52 N5 O Y'
_chemical_formula_weight 695.76
_space_group_crystal_system monoclinic
_space_group_IT_number 15
_space_group_name_Hall '-C 2yc'
_space_group_name_H-M_alt 'C 1 2/c 1'
_atom_sites_solution_hydrogens geom
_atom_sites_solution_primary iterative
_audit_creation_date 2024-04-16
_audit_creation_method
;
Olex2 1.5
(compiled 2023.08.24 svn.re1ec1418 for OlexSys, GUI svn.r6817)
;
_audit_update_record
;
2024-05-29 deposited with the CCDC.	2024-11-12 downloaded from the CCDC.
;
_cell_angle_alpha 90
_cell_angle_beta 91.4150(10)
_cell_angle_gamma 90
_cell_formula_units_Z 8
_cell_length_a 13.6694(7)
_cell_length_b 20.2490(11)
_cell_length_c 26.9122(14)
_cell_measurement_reflns_used 6586
_cell_measurement_temperature 300
_cell_measurement_theta_max 20.81
_cell_measurement_theta_min 2.33
_cell_volume 7446.8(7)
_computing_molecular_graphics 'Olex2 1.5 (Dolomanov et al., 2009)'
_computing_publication_material 'Olex2 1.5 (Dolomanov et al., 2009)'
_computing_structure_refinement 'SHELXL 2018/3 (Sheldrick, 2015)'
_computing_structure_solution 'olex2.solve 1.5 (Bourhis et al., 2015)'
_diffrn_ambient_temperature 300
_diffrn_measured_fraction_theta_full 1.000
_diffrn_measured_fraction_theta_max 1.000
_diffrn_measurement_device_type 'Bruker APEX-II CCD'
_diffrn_measurement_method '\f and \w scans'
_diffrn_radiation_type MoK\a
_diffrn_radiation_wavelength 0.71073
_diffrn_reflns_av_R_equivalents 0.0800
_diffrn_reflns_av_unetI/netI 0.0613
_diffrn_reflns_Laue_measured_fraction_full 1.000
_diffrn_reflns_Laue_measured_fraction_max 1.000
_diffrn_reflns_limit_h_max 16
_diffrn_reflns_limit_h_min -16
_diffrn_reflns_limit_k_max 24
_diffrn_reflns_limit_k_min -24
_diffrn_reflns_limit_l_max 31
_diffrn_reflns_limit_l_min -31
_diffrn_reflns_number 36188
_diffrn_reflns_point_group_measured_fraction_full 1.000
_diffrn_reflns_point_group_measured_fraction_max 1.000
_diffrn_reflns_theta_full 24.999
_diffrn_reflns_theta_max 24.999
_diffrn_reflns_theta_min 1.514
_diffrn_standards_number 0
_exptl_absorpt_coefficient_mu 1.602
_exptl_absorpt_correction_T_max 0.814
_exptl_absorpt_correction_T_min 0.417
_exptl_absorpt_correction_type none
_exptl_crystal_colour 'dull light yellow'
_exptl_crystal_colour_lustre dull
_exptl_crystal_colour_modifier light
_exptl_crystal_colour_primary yellow
_exptl_crystal_density_diffrn 1.241
_exptl_crystal_description block
_exptl_crystal_F_000 2944
_exptl_crystal_size_max 0.21
_exptl_crystal_size_mid 0.2
_exptl_crystal_size_min 0.19
_refine_diff_density_max 0.557
_refine_diff_density_min -0.256
_refine_diff_density_rms 0.062
_refine_ls_extinction_method none
_refine_ls_goodness_of_fit_ref 1.026
_refine_ls_hydrogen_treatment constr
_refine_ls_matrix_type full
_refine_ls_number_parameters 616
_refine_ls_number_reflns 6566
_refine_ls_number_restraints 786
_refine_ls_restrained_S_all 1.016
_refine_ls_R_factor_all 0.1030
_refine_ls_R_factor_gt 0.0568
_refine_ls_shift/su_max 0.000
_refine_ls_shift/su_mean 0.000
_refine_ls_structure_factor_coef Fsqd
_refine_ls_weighting_details 'w=1/[\s^2^(Fo^2^)+(0.0719P)^2^+9.5576P] where P=(Fo^2^+2Fc^2^)/3'
_refine_ls_weighting_scheme calc
_refine_ls_wR_factor_gt 0.1281
_refine_ls_wR_factor_ref 0.1497
_reflns_Friedel_coverage 0.000
_reflns_number_gt 4240
_reflns_number_total 6566
_reflns_threshold_expression 'I > 2\s(I)'
_cod_data_source_file d4sc04197f4.cif
_cod_data_source_block 4d
_cod_depositor_comments 'Adding full bibliography for 1573095--1573138.cif.'
_cod_database_code 1573097
_shelx_shelxl_version_number 2018/3
_shelx_space_group_comment
;
The symmetry employed for this shelxl refinement is uniquely defined
by the following loop, which should always be used as a source of
symmetry information in preference to the above space-group names.
They are only intended as comments.
;
_shelx_estimated_absorpt_t_max 0.751
_shelx_estimated_absorpt_t_min 0.730
_olex2_refinement_description
;
1. Fixed Uiso
 At 1.2 times of:
  All C(H) groups, All C(H,H) groups, All C(H,H,H,H) groups
 At 1.5 times of:
  All C(H,H,H) groups
2. Restrained distances
 O1-C33 \\sim O1-C29A \\sim O1-C30 \\sim O1-C32A
 with sigma of 0.02
 C10-C10A \\sim C10-C11
 with sigma of 0.02
 N2A-C11A \\sim N2-C12 \\sim N2-C16 \\sim N2A-C15A \\sim N2A-C10A \\sim N2-C11
 with sigma of 0.02
 N3-C18 \\sim N3-C17A
 with sigma of 0.02
3. Restrained planarity
 C22, C20, C19, C23, C21, C18, C27, N3, C24
 with sigma of 0.1
 C19A, C18A, C20A, C20, C19, C17A, C23A, N3, C26A
 with sigma of 0.1
4. Uiso/Uaniso restraints and constraints
O1 \\sim C30 \\sim C31 \\sim C32 \\sim C33 \\sim C29A \\sim C30A \\sim C31A
\\sim C32A: within 2A with sigma of 0.01 and sigma for terminal atoms of 0.02
within 2A
C10 \\sim N2 \\sim C11 \\sim C12 \\sim C13 \\sim C14 \\sim C15 \\sim C16 \\sim
N2A \\sim C10A \\sim C11A \\sim C12A \\sim C13A \\sim C14A \\sim C15A: within
2A with sigma of 0.01 and sigma for terminal atoms of 0.02 within 2A
C20 \\sim C19 \\sim C18 \\sim C23 \\sim C22 \\sim C21 \\sim C27 \\sim C28 \\sim
C29 \\sim C24 \\sim C25 \\sim C26 \\sim C17A \\sim C18A \\sim C19A \\sim C20A
\\sim C23A \\sim C25A \\sim C26A \\sim C27A \\sim C28A \\sim C24A \\sim N3:
within 2A with sigma of 0.01 and sigma for terminal atoms of 0.02 within 2A
N5 \\sim C34 \\sim N4 \\sim C35 \\sim C36 \\sim C37 \\sim C38 \\sim C39: within
2A with sigma of 0.01 and sigma for terminal atoms of 0.02 within 2A
5. Same fragment restrains
{C10, N2A, C10A, C11A, C12A, C13A, C14A, C15A} sigma for 1-2: 0.02, 1-3: 0.04
as in
{C10, N2, C11, C12, C13, C14, C15, C16}
{N3, C20, C19, C17A, C18A, C19A, C20A, C23A, C24A, C25A, C26A, C27A, C28A}
sigma for 1-2: 0.02, 1-3: 0.04
as in
{N3, C20, C19, C18, C23, C22, C21, C27, C28, C29, C24, C25, C26}
{O1, C29A, C30A, C31A, C32A} sigma for 1-2: 0.02, 1-3: 0.04
as in
{O1, C30, C31, C32, C33}
6. Others
 Sof(C29A)=Sof(H29D)=Sof(H29E)=Sof(C30A)=Sof(H30C)=Sof(H30D)=Sof(C31A)=
 Sof(H31C)=Sof(H31D)=Sof(C32A)=Sof(H32C)=Sof(H32D)=1-FVAR(1)
 Sof(C30)=Sof(H30A)=Sof(H30B)=Sof(C31)=Sof(H31A)=Sof(H31B)=Sof(C32)=Sof(H32A)=
 Sof(H32B)=Sof(C33)=Sof(H33A)=Sof(H33B)=FVAR(1)
 Sof(H10C)=Sof(H10D)=Sof(N2A)=Sof(C10A)=Sof(H10E)=Sof(H10F)=Sof(C11A)=
 Sof(H11C)=Sof(H11D)=Sof(C12A)=Sof(H12C)=Sof(H12D)=Sof(C13A)=Sof(H13C)=
 Sof(H13D)=Sof(C14A)=Sof(H14C)=Sof(H14D)=Sof(C15A)=Sof(H15C)=Sof(H15D)=1-FVAR(2)
 Sof(H10A)=Sof(H10B)=Sof(N2)=Sof(C11)=Sof(H11A)=Sof(H11B)=Sof(C12)=Sof(H12A)=
 Sof(H12B)=Sof(C13)=Sof(H13A)=Sof(H13B)=Sof(C14)=Sof(H14A)=Sof(H14B)=Sof(C15)=
 Sof(H15A)=Sof(H15B)=Sof(C16)=Sof(H16A)=Sof(H16B)=FVAR(2)
 Sof(H20A)=Sof(C17A)=Sof(C18A)=Sof(C19A)=Sof(H19A)=Sof(C20A)=Sof(H20B)=
 Sof(C23A)=Sof(H23A)=Sof(C24A)=Sof(H24A)=Sof(H24B)=Sof(H24C)=Sof(C25A)=
 Sof(H25D)=Sof(H25E)=Sof(H25F)=Sof(C26A)=Sof(H26D)=Sof(C27A)=Sof(H27A)=
 Sof(H27B)=Sof(H27C)=Sof(C28A)=Sof(H28D)=Sof(H28E)=Sof(H28F)=1-FVAR(3)
 Sof(H20)=Sof(C18)=Sof(C23)=Sof(C22)=Sof(H22)=Sof(C21)=Sof(H21)=Sof(C27)=
 Sof(H27)=Sof(C28)=Sof(H28A)=Sof(H28B)=Sof(H28C)=Sof(C29)=Sof(H29A)=Sof(H29B)=
 Sof(H29C)=Sof(C24)=Sof(H24)=Sof(C25)=Sof(H25A)=Sof(H25B)=Sof(H25C)=Sof(C26)=
 Sof(H26A)=Sof(H26B)=Sof(H26C)=FVAR(3)
7.a Ternary CH refined with riding coordinates:
 C27(H27), C24(H24), C1(H1), C23A(H23A), C26A(H26D)
7.b Secondary CH2 refined with riding coordinates:
 C30(H30A,H30B), C31(H31A,H31B), C32(H32A,H32B), C33(H33A,H33B), C10(H10A,
 H10B), C10(H10C,H10D), C11(H11A,H11B), C12(H12A,H12B), C13(H13A,H13B),
 C14(H14A,H14B), C15(H15A,H15B), C16(H16A,H16B), C10A(H10E,H10F), C11A(H11C,
 H11D), C12A(H12C,H12D), C13A(H13C,H13D), C14A(H14C,H14D), C15A(H15C,H15D),
 C29A(H29D,H29E), C30A(H30C,H30D), C31A(H31C,H31D), C32A(H32C,H32D)
7.c Aromatic/amide H refined with riding coordinates:
 C20(H20), C20(H20A), C22(H22), C21(H21), C5(H5), C6(H6), C7(H7), C8(H8),
 C17(H17), C36(H36), C37(H37), C38(H38), C39(H39), C19A(H19A), C20A(H20B)
7.d Idealised Me refined as rotating group:
 C28(H28A,H28B,H28C), C29(H29A,H29B,H29C), C25(H25A,H25B,H25C), C26(H26A,H26B,
 H26C), C34(H34A,H34B,H34C), C24A(H24A,H24B,H24C), C25A(H25D,H25E,H25F),
 C27A(H27A,H27B,H27C), C28A(H28D,H28E,H28F)
;
_olex2_submission_special_instructions 'No special instructions were received'

loop_
_space_group_symop_operation_xyz
'x, y, z'
'-x, y, -z+1/2'
'x+1/2, y+1/2, z'
'-x+1/2, y+1/2, -z+1/2'
'-x, -y, -z'
'x, -y, z-1/2'
'-x+1/2, -y+1/2, -z'
'x+1/2, -y+1/2, z-1/2'

loop_
_atom_site_label
_atom_site_type_symbol
_atom_site_fract_x
_atom_site_fract_y
_atom_site_fract_z
_atom_site_U_iso_or_equiv
_atom_site_adp_type
_atom_site_occupancy
_atom_site_site_symmetry_order
_atom_site_calc_flag
_atom_site_refinement_flags_posn
_atom_site_refinement_flags_adp
_atom_site_refinement_flags_occupancy
_atom_site_disorder_assembly
_atom_site_disorder_group
Y1 Y 0.72943(3) 0.30458(2) 0.44862(2) 0.04497(16) Uani 1 1 d . . . . .
O1 O 0.6942(3) 0.42071(16) 0.45038(12) 0.0706(10) Uani 1 1 d D U . . .
C30 C 0.6474(10) 0.4577(5) 0.4893(4) 0.085(3) Uani 0.615(11) 1 d D U P A 1
H30A H 0.681586 0.450781 0.520896 0.102 Uiso 0.615(11) 1 calc R U P A 1
H30B H 0.580067 0.443590 0.492443 0.102 Uiso 0.615(11) 1 calc R U P A 1
C31 C 0.6513(11) 0.5279(5) 0.4751(4) 0.089(3) Uani 0.615(11) 1 d D U P A 1
H31A H 0.707148 0.549731 0.490815 0.107 Uiso 0.615(11) 1 calc R U P A 1
H31B H 0.591974 0.550758 0.484223 0.107 Uiso 0.615(11) 1 calc R U P A 1
C32 C 0.6612(11) 0.5252(5) 0.4175(4) 0.083(3) Uani 0.615(11) 1 d D U P A 1
H32A H 0.597705 0.521554 0.400832 0.100 Uiso 0.615(11) 1 calc R U P A 1
H32B H 0.694466 0.564115 0.405249 0.100 Uiso 0.615(11) 1 calc R U P A 1
C33 C 0.7199(10) 0.4656(5) 0.4102(4) 0.076(3) Uani 0.615(11) 1 d D U P A 1
H33A H 0.704562 0.445861 0.378149 0.092 Uiso 0.615(11) 1 calc R U P A 1
H33B H 0.789132 0.476007 0.411973 0.092 Uiso 0.615(11) 1 calc R U P A 1
N1 N 0.5837(3) 0.33222(19) 0.60456(13) 0.0507(9) Uani 1 1 d . . . . .
N3 N 0.5632(3) 0.27046(19) 0.44605(12) 0.0464(9) Uani 1 1 d D U . . .
C20 C 0.4714(4) 0.1542(4) 0.3480(2) 0.0869(17) Uani 1 1 d D U . . .
H20 H 0.458629 0.109500 0.343407 0.104 Uiso 0.48(3) 1 calc R U P B 1
H20A H 0.471497 0.109298 0.340816 0.104 Uiso 0.52(3) 1 calc R U P B 2
C19 C 0.5080(3) 0.1766(3) 0.3937(2) 0.0660(13) Uani 1 1 d D U . . .
C18 C 0.520(2) 0.2454(5) 0.3997(6) 0.054(2) Uani 0.48(3) 1 d D U P B 1
C23 C 0.4967(14) 0.2892(7) 0.3615(6) 0.064(2) Uani 0.48(3) 1 d D U P B 1
C22 C 0.4624(13) 0.2624(8) 0.3170(6) 0.075(3) Uani 0.48(3) 1 d D U P B 1
H22 H 0.444390 0.290812 0.291189 0.090 Uiso 0.48(3) 1 calc R U P B 1
C21 C 0.4542(14) 0.1975(8) 0.3098(6) 0.084(3) Uani 0.48(3) 1 d D U P B 1
H21 H 0.436534 0.181491 0.278436 0.101 Uiso 0.48(3) 1 calc R U P B 1
C27 C 0.5083(16) 0.3634(8) 0.3680(7) 0.070(3) Uani 0.48(3) 1 d D U P B 1
H27 H 0.565240 0.369540 0.390384 0.084 Uiso 0.48(3) 1 calc R U P B 1
C28 C 0.4194(18) 0.3920(11) 0.3960(8) 0.090(5) Uani 0.48(3) 1 d D U P B 1
H28A H 0.362420 0.391234 0.374407 0.135 Uiso 0.48(3) 1 calc R U P B 1
H28B H 0.433223 0.436684 0.405812 0.135 Uiso 0.48(3) 1 calc R U P B 1
H28C H 0.407764 0.365753 0.424931 0.135 Uiso 0.48(3) 1 calc R U P B 1
C29 C 0.529(2) 0.4033(13) 0.3216(10) 0.091(5) Uani 0.48(3) 1 d D U P B 1
H29A H 0.584780 0.384888 0.305385 0.136 Uiso 0.48(3) 1 calc R U P B 1
H29B H 0.542924 0.448287 0.330667 0.136 Uiso 0.48(3) 1 calc R U P B 1
H29C H 0.473261 0.401967 0.299340 0.136 Uiso 0.48(3) 1 calc R U P B 1
C24 C 0.5228(14) 0.1310(9) 0.4383(6) 0.074(3) Uani 0.48(3) 1 d D U P B 1
H24 H 0.557125 0.157129 0.463943 0.089 Uiso 0.48(3) 1 calc R U P B 1
C25 C 0.5827(16) 0.0670(9) 0.4322(10) 0.092(5) Uani 0.48(3) 1 d D U P B 1
H25A H 0.546627 0.036676 0.411358 0.138 Uiso 0.48(3) 1 calc R U P B 1
H25B H 0.594885 0.047377 0.464193 0.138 Uiso 0.48(3) 1 calc R U P B 1
H25C H 0.643881 0.077280 0.417183 0.138 Uiso 0.48(3) 1 calc R U P B 1
C26 C 0.4222(18) 0.1139(12) 0.4592(10) 0.076(5) Uani 0.48(3) 1 d D U P B 1
H26A H 0.393411 0.152844 0.472909 0.114 Uiso 0.48(3) 1 calc R U P B 1
H26B H 0.430073 0.081056 0.484733 0.114 Uiso 0.48(3) 1 calc R U P B 1
H26C H 0.380384 0.096950 0.432986 0.114 Uiso 0.48(3) 1 calc R U P B 1
N4 N 0.7496(3) 0.3001(2) 0.35714(15) 0.0652(11) Uani 1 1 d . U . . .
N5 N 0.8665(3) 0.3435(2) 0.40646(18) 0.0722(12) Uani 1 1 d . U . . .
C9 C 0.4848(3) 0.3214(2) 0.61250(17) 0.0503(12) Uani 1 1 d . . . . .
C1 C 0.7031(3) 0.3073(2) 0.53817(15) 0.0451(10) Uani 1 1 d . . . . .
H1 H 0.745903 0.340255 0.554108 0.054 Uiso 1 1 calc R U . . .
C2 C 0.6104(3) 0.3114(2) 0.55672(15) 0.0429(10) Uani 1 1 d . . . . .
C3 C 0.5184(3) 0.2929(2) 0.53203(16) 0.0466(11) Uani 1 1 d . . . . .
C4 C 0.4421(3) 0.2969(2) 0.56877(16) 0.0496(11) Uani 1 1 d . . . . .
C5 C 0.3430(4) 0.2811(3) 0.5682(2) 0.0664(14) Uani 1 1 d . . . . .
H5 H 0.312748 0.265199 0.539325 0.080 Uiso 1 1 calc R U . . .
C6 C 0.2900(4) 0.2891(3) 0.6105(2) 0.0759(17) Uani 1 1 d . . . . .
H6 H 0.223913 0.278134 0.610249 0.091 Uiso 1 1 calc R U . . .
C7 C 0.3338(4) 0.3129(3) 0.6529(2) 0.0766(17) Uani 1 1 d . . . . .
H7 H 0.296591 0.318160 0.681124 0.092 Uiso 1 1 calc R U . . .
C8 C 0.4316(4) 0.3295(3) 0.65526(18) 0.0646(14) Uani 1 1 d . . . . .
H8 H 0.460860 0.345440 0.684430 0.077 Uiso 1 1 calc R U . . .
C10 C 0.6512(4) 0.3534(2) 0.64381(17) 0.0587(13) Uani 1 1 d D U . . .
H10A H 0.716157 0.337609 0.636290 0.070 Uiso 0.715(6) 1 calc R U P C 1
H10B H 0.632293 0.332915 0.674710 0.070 Uiso 0.715(6) 1 calc R U P C 1
H10C H 0.717201 0.339341 0.636671 0.070 Uiso 0.285(6) 1 calc R U P C 2
H10D H 0.632888 0.334447 0.675351 0.070 Uiso 0.285(6) 1 calc R U P C 2
N2 N 0.7273(6) 0.4461(4) 0.6901(3) 0.0835(19) Uani 0.715(6) 1 d D U P C 1
C11 C 0.6557(12) 0.4280(4) 0.6514(5) 0.0708(19) Uani 0.715(6) 1 d D U P C 1
H11A H 0.672959 0.449053 0.620407 0.085 Uiso 0.715(6) 1 calc R U P C 1
H11B H 0.591649 0.444018 0.660381 0.085 Uiso 0.715(6) 1 calc R U P C 1
C12 C 0.6908(8) 0.4392(6) 0.7387(3) 0.098(2) Uani 0.715(6) 1 d D U P C 1
H12A H 0.666792 0.394547 0.742953 0.118 Uiso 0.715(6) 1 calc R U P C 1
H12B H 0.636192 0.469213 0.742603 0.118 Uiso 0.715(6) 1 calc R U P C 1
C13 C 0.7707(9) 0.4541(5) 0.7794(3) 0.110(2) Uani 0.715(6) 1 d D U P C 1
H13A H 0.738771 0.456454 0.811187 0.132 Uiso 0.715(6) 1 calc R U P C 1
H13B H 0.815170 0.416798 0.780983 0.132 Uiso 0.715(6) 1 calc R U P C 1
C14 C 0.8239(9) 0.5087(6) 0.7744(4) 0.114(3) Uani 0.715(6) 1 d D U P C 1
H14A H 0.885048 0.503295 0.792974 0.137 Uiso 0.715(6) 1 calc R U P C 1
H14B H 0.789094 0.545355 0.789018 0.137 Uiso 0.715(6) 1 calc R U P C 1
C15 C 0.8465(7) 0.5260(6) 0.7215(3) 0.104(2) Uani 0.715(6) 1 d D U P C 1
H15A H 0.861086 0.572862 0.719893 0.125 Uiso 0.715(6) 1 calc R U P C 1
H15B H 0.904864 0.502299 0.712211 0.125 Uiso 0.715(6) 1 calc R U P C 1
C16 C 0.7688(7) 0.5114(4) 0.6854(3) 0.096(2) Uani 0.715(6) 1 d D U P C 1
H16A H 0.717091 0.543718 0.688741 0.115 Uiso 0.715(6) 1 calc R U P C 1
H16B H 0.794479 0.515928 0.652246 0.115 Uiso 0.715(6) 1 calc R U P C 1
C17 C 0.5012(3) 0.2738(2) 0.48390(16) 0.0465(11) Uani 1 1 d . . . . .
H17 H 0.437150 0.261331 0.476230 0.056 Uiso 1 1 calc R U . . .
C34 C 0.9623(5) 0.3706(3) 0.4137(3) 0.102(2) Uani 1 1 d . U . . .
H34A H 0.959665 0.417661 0.409335 0.153 Uiso 1 1 calc R U . . .
H34B H 1.005558 0.351810 0.390027 0.153 Uiso 1 1 calc R U . . .
H34C H 0.985966 0.360699 0.446786 0.153 Uiso 1 1 calc R U . . .
C35 C 0.8424(4) 0.3237(3) 0.36001(19) 0.0648(13) Uani 1 1 d . U . . .
C36 C 0.9026(5) 0.3245(3) 0.3176(2) 0.0844(17) Uani 1 1 d . U . . .
H36 H 0.966863 0.339532 0.319512 0.101 Uiso 1 1 calc R U . . .
C37 C 0.8609(5) 0.3018(4) 0.2737(2) 0.0983(19) Uani 1 1 d . U . . .
H37 H 0.897812 0.301502 0.245098 0.118 Uiso 1 1 calc R U . . .
C38 C 0.7668(5) 0.2798(4) 0.2714(2) 0.0954(19) Uani 1 1 d . U . . .
H38 H 0.738888 0.265484 0.241403 0.114 Uiso 1 1 calc R U . . .
C39 C 0.7149(4) 0.2791(3) 0.3131(2) 0.0778(16) Uani 1 1 d . U . . .
H39 H 0.651118 0.263119 0.311161 0.093 Uiso 1 1 calc R U . . .
C17A C 0.5176(19) 0.2448(5) 0.4007(5) 0.053(2) Uani 0.52(3) 1 d D U P B 2
C18A C 0.4821(12) 0.2881(7) 0.3648(5) 0.063(2) Uani 0.52(3) 1 d D U P B 2
C19A C 0.4419(13) 0.2637(8) 0.3209(6) 0.076(3) Uani 0.52(3) 1 d D U P B 2
H19A H 0.419509 0.292854 0.296420 0.091 Uiso 0.52(3) 1 calc R U P B 2
C20A C 0.4350(14) 0.1987(8) 0.3133(6) 0.086(3) Uani 0.52(3) 1 d D U P B 2
H20B H 0.405235 0.183078 0.284136 0.103 Uiso 0.52(3) 1 calc R U P B 2
C23A C 0.4797(14) 0.3623(7) 0.3738(7) 0.068(3) Uani 0.52(3) 1 d D U P B 2
H23A H 0.530438 0.373017 0.398883 0.082 Uiso 0.52(3) 1 calc R U P B 2
C24A C 0.3788(16) 0.3800(11) 0.3954(8) 0.088(4) Uani 0.52(3) 1 d D U P B 2
H24A H 0.327617 0.362287 0.374355 0.132 Uiso 0.52(3) 1 calc R U P B 2
H24B H 0.372288 0.427181 0.397156 0.132 Uiso 0.52(3) 1 calc R U P B 2
H24C H 0.374199 0.361638 0.428170 0.132 Uiso 0.52(3) 1 calc R U P B 2
C25A C 0.4985(17) 0.4034(12) 0.3274(9) 0.090(5) Uani 0.52(3) 1 d D U P B 2
H25D H 0.556655 0.387871 0.311881 0.135 Uiso 0.52(3) 1 calc R U P B 2
H25E H 0.506794 0.448945 0.336565 0.135 Uiso 0.52(3) 1 calc R U P B 2
H25F H 0.443819 0.399364 0.304486 0.135 Uiso 0.52(3) 1 calc R U P B 2
C26A C 0.5322(14) 0.1244(8) 0.4324(6) 0.074(3) Uani 0.52(3) 1 d D U P B 2
H26D H 0.570779 0.144508 0.459665 0.088 Uiso 0.52(3) 1 calc R U P B 2
C27A C 0.5921(15) 0.0669(9) 0.4093(10) 0.093(5) Uani 0.52(3) 1 d D U P B 2
H27A H 0.548369 0.037475 0.391738 0.139 Uiso 0.52(3) 1 calc R U P B 2
H27B H 0.626264 0.043165 0.435264 0.139 Uiso 0.52(3) 1 calc R U P B 2
H27C H 0.638430 0.084715 0.386655 0.139 Uiso 0.52(3) 1 calc R U P B 2
C28A C 0.4390(17) 0.0944(11) 0.4532(10) 0.079(5) Uani 0.52(3) 1 d D U P B 2
H28D H 0.399536 0.128825 0.466897 0.118 Uiso 0.52(3) 1 calc R U P B 2
H28E H 0.456036 0.063069 0.478668 0.118 Uiso 0.52(3) 1 calc R U P B 2
H28F H 0.402793 0.072627 0.426906 0.118 Uiso 0.52(3) 1 calc R U P B 2
N2A N 0.6958(14) 0.4571(11) 0.6885(7) 0.085(2) Uani 0.285(6) 1 d D U P C 2
C10A C 0.646(3) 0.4285(8) 0.6460(11) 0.074(3) Uani 0.285(6) 1 d D U P C 2
H10E H 0.673526 0.446382 0.616031 0.088 Uiso 0.285(6) 1 calc R U P C 2
H10F H 0.577447 0.441529 0.646316 0.088 Uiso 0.285(6) 1 calc R U P C 2
C11A C 0.6485(17) 0.4441(14) 0.7345(8) 0.088(3) Uani 0.285(6) 1 d D U P C 2
H11C H 0.658225 0.398295 0.743810 0.106 Uiso 0.285(6) 1 calc R U P C 2
H11D H 0.578781 0.451951 0.730478 0.106 Uiso 0.285(6) 1 calc R U P C 2
C12A C 0.6918(18) 0.4900(13) 0.7760(8) 0.103(3) Uani 0.285(6) 1 d D U P C 2
H12C H 0.645256 0.525408 0.780872 0.123 Uiso 0.285(6) 1 calc R U P C 2
H12D H 0.694583 0.464531 0.806580 0.123 Uiso 0.285(6) 1 calc R U P C 2
C13A C 0.7778(18) 0.5170(14) 0.7707(10) 0.110(3) Uani 0.285(6) 1 d D U P C 2
H13C H 0.808413 0.522229 0.803344 0.132 Uiso 0.285(6) 1 calc R U P C 2
H13D H 0.768389 0.560846 0.756815 0.132 Uiso 0.285(6) 1 calc R U P C 2
C14A C 0.8483(16) 0.4794(14) 0.7379(9) 0.108(3) Uani 0.285(6) 1 d D U P C 2
H14C H 0.895665 0.510114 0.724828 0.129 Uiso 0.285(6) 1 calc R U P C 2
H14D H 0.883745 0.447201 0.758051 0.129 Uiso 0.285(6) 1 calc R U P C 2
C15A C 0.7986(14) 0.4450(12) 0.6960(8) 0.097(3) Uani 0.285(6) 1 d D U P C 2
H15C H 0.831274 0.457086 0.665715 0.117 Uiso 0.285(6) 1 calc R U P C 2
H15D H 0.807746 0.397878 0.700651 0.117 Uiso 0.285(6) 1 calc R U P C 2
C29A C 0.6137(13) 0.4480(8) 0.4785(7) 0.082(3) Uani 0.385(11) 1 d D U P A 2
H29D H 0.633197 0.453622 0.513146 0.098 Uiso 0.385(11) 1 calc R U P A 2
H29E H 0.557381 0.418949 0.476594 0.098 Uiso 0.385(11) 1 calc R U P A 2
C30A C 0.5900(13) 0.5128(8) 0.4555(7) 0.087(3) Uani 0.385(11) 1 d D U P A 2
H30C H 0.565512 0.543582 0.479861 0.104 Uiso 0.385(11) 1 calc R U P A 2
H30D H 0.541851 0.508119 0.428650 0.104 Uiso 0.385(11) 1 calc R U P A 2
C31A C 0.6897(13) 0.5358(8) 0.4357(8) 0.086(3) Uani 0.385(11) 1 d D U P A 2
H31C H 0.680763 0.563544 0.406564 0.103 Uiso 0.385(11) 1 calc R U P A 2
H31D H 0.726514 0.560149 0.460975 0.103 Uiso 0.385(11) 1 calc R U P A 2
C32A C 0.7390(15) 0.4741(8) 0.4233(8) 0.081(3) Uani 0.385(11) 1 d D U P A 2
H32C H 0.733018 0.465982 0.387865 0.097 Uiso 0.385(11) 1 calc R U P A 2
H32D H 0.808025 0.477083 0.432342 0.097 Uiso 0.385(11) 1 calc R U P A 2

loop_
_atom_site_aniso_label
_atom_site_aniso_U_11
_atom_site_aniso_U_22
_atom_site_aniso_U_33
_atom_site_aniso_U_23
_atom_site_aniso_U_13
_atom_site_aniso_U_12
Y1 0.0450(3) 0.0492(3) 0.0409(2) 0.0049(2) 0.00617(17) 0.0005(2)
O1 0.097(3) 0.050(2) 0.065(2) 0.0073(17) 0.0232(19) 0.0055(18)
C30 0.114(6) 0.063(4) 0.080(5) -0.003(4) 0.026(4) 0.016(4)
C31 0.122(6) 0.056(4) 0.089(5) -0.009(4) 0.023(5) 0.008(4)
C32 0.114(6) 0.054(4) 0.083(5) 0.008(4) 0.016(4) 0.003(4)
C33 0.107(5) 0.050(4) 0.073(5) 0.009(4) 0.019(4) -0.004(4)
N1 0.051(2) 0.064(2) 0.037(2) -0.0036(18) 0.0016(17) 0.0063(19)
N3 0.045(2) 0.058(2) 0.0361(19) -0.0057(17) 0.0012(16) -0.0002(18)
C20 0.071(3) 0.108(4) 0.082(4) -0.035(3) 0.006(3) -0.023(3)
C19 0.051(3) 0.077(3) 0.071(3) -0.022(2) 0.006(2) -0.010(2)
C18 0.039(4) 0.080(4) 0.043(4) -0.011(4) 0.003(4) -0.004(4)
C23 0.045(5) 0.099(4) 0.046(4) -0.002(3) 0.003(4) -0.002(4)
C22 0.055(6) 0.122(5) 0.049(4) -0.004(4) 0.005(4) -0.016(4)
C21 0.062(6) 0.133(5) 0.057(4) -0.020(5) 0.008(4) -0.023(5)
C27 0.050(6) 0.105(5) 0.056(5) 0.013(4) 0.005(5) 0.014(5)
C28 0.061(11) 0.128(10) 0.082(7) 0.016(8) 0.011(9) 0.018(9)
C29 0.071(12) 0.119(9) 0.082(8) 0.032(7) 0.012(8) 0.027(9)
C24 0.061(5) 0.064(5) 0.096(5) -0.018(5) -0.002(5) -0.008(5)
C25 0.097(9) 0.074(8) 0.107(11) -0.030(9) 0.024(9) -0.009(7)
C26 0.070(9) 0.060(9) 0.097(9) -0.006(8) 0.002(7) -0.010(8)
N4 0.072(3) 0.073(3) 0.052(2) 0.002(2) 0.013(2) 0.017(2)
N5 0.066(3) 0.068(3) 0.083(3) 0.014(2) 0.006(2) -0.005(2)
C9 0.054(3) 0.050(3) 0.047(3) 0.005(2) 0.013(2) 0.008(2)
C1 0.043(2) 0.045(3) 0.047(2) -0.003(2) 0.001(2) -0.001(2)
C2 0.053(3) 0.039(3) 0.037(2) 0.001(2) 0.004(2) 0.004(2)
C3 0.045(3) 0.050(3) 0.045(3) 0.002(2) 0.004(2) 0.003(2)
C4 0.049(3) 0.055(3) 0.046(3) 0.005(2) 0.009(2) 0.002(2)
C5 0.050(3) 0.086(4) 0.064(3) -0.004(3) 0.009(3) -0.001(3)
C6 0.057(3) 0.091(5) 0.080(4) 0.004(3) 0.020(3) -0.006(3)
C7 0.070(4) 0.093(5) 0.068(4) 0.011(3) 0.037(3) 0.009(3)
C8 0.072(4) 0.077(4) 0.046(3) 0.002(3) 0.012(3) 0.013(3)
C10 0.071(3) 0.059(3) 0.046(3) -0.002(2) 0.001(2) 0.013(2)
N2 0.107(5) 0.079(4) 0.064(3) -0.020(3) -0.013(3) -0.006(4)
C11 0.090(5) 0.064(4) 0.058(4) -0.007(3) -0.003(3) 0.008(3)
C12 0.123(5) 0.101(4) 0.070(4) -0.010(4) -0.014(4) -0.013(4)
C13 0.134(6) 0.112(5) 0.083(4) -0.014(4) -0.029(4) -0.004(5)
C14 0.127(6) 0.118(5) 0.095(4) -0.026(4) -0.038(5) -0.001(5)
C15 0.117(5) 0.098(5) 0.095(4) -0.024(4) -0.013(4) -0.014(4)
C16 0.114(5) 0.093(4) 0.080(4) -0.011(4) -0.007(4) -0.014(4)
C17 0.037(2) 0.054(3) 0.048(3) 0.001(2) -0.001(2) 0.000(2)
C34 0.082(5) 0.089(5) 0.134(6) 0.022(4) 0.002(4) -0.010(4)
C35 0.083(3) 0.060(3) 0.052(3) 0.010(2) 0.005(3) 0.016(3)
C36 0.088(4) 0.096(4) 0.070(3) 0.013(3) 0.020(3) 0.005(3)
C37 0.102(4) 0.125(5) 0.069(3) 0.016(4) 0.033(3) 0.022(4)
C38 0.098(4) 0.129(5) 0.059(3) -0.001(3) 0.005(3) 0.025(4)
C39 0.076(4) 0.102(4) 0.055(3) -0.004(3) 0.007(3) 0.020(3)
C17A 0.039(4) 0.079(4) 0.042(4) -0.011(4) 0.004(3) -0.005(4)
C18A 0.043(4) 0.099(4) 0.046(4) 0.000(3) 0.005(3) -0.002(4)
C19A 0.052(5) 0.122(5) 0.052(4) -0.004(4) 0.005(4) -0.016(4)
C20A 0.063(6) 0.133(5) 0.061(4) -0.021(5) 0.004(4) -0.023(5)
C23A 0.046(6) 0.104(5) 0.054(5) 0.017(4) 0.003(5) 0.011(5)
C24A 0.063(10) 0.115(9) 0.086(7) 0.006(7) 0.017(8) 0.016(8)
C25A 0.057(10) 0.119(8) 0.094(9) 0.033(7) 0.016(8) 0.018(8)
C26A 0.060(5) 0.066(5) 0.096(5) -0.018(5) -0.003(5) -0.013(5)
C27A 0.096(8) 0.073(7) 0.111(11) -0.018(8) 0.024(9) -0.003(6)
C28A 0.073(8) 0.065(9) 0.098(8) -0.010(8) 0.001(7) 0.002(7)
N2A 0.106(5) 0.084(4) 0.063(4) -0.014(4) -0.008(4) -0.009(4)
C10A 0.094(6) 0.070(5) 0.057(5) -0.011(5) -0.005(5) 0.003(5)
C11A 0.109(7) 0.093(5) 0.062(5) -0.015(5) -0.013(6) -0.004(6)
C12A 0.123(6) 0.106(6) 0.078(5) -0.023(5) -0.022(5) -0.005(5)
C13A 0.128(6) 0.111(6) 0.090(5) -0.026(5) -0.025(6) -0.005(6)
C14A 0.124(6) 0.110(5) 0.088(5) -0.022(5) -0.021(5) -0.008(5)
C15A 0.115(5) 0.096(5) 0.080(5) -0.022(5) -0.013(5) -0.011(5)
C29A 0.109(6) 0.058(5) 0.081(5) -0.008(5) 0.024(5) 0.007(5)
C30A 0.113(6) 0.061(5) 0.088(5) 0.000(5) 0.022(5) 0.011(5)
C31A 0.114(6) 0.056(5) 0.087(6) 0.004(5) 0.020(5) 0.001(5)
C32A 0.108(6) 0.054(5) 0.082(6) 0.012(5) 0.021(5) -0.003(5)

loop_
_atom_type_symbol
_atom_type_description
_atom_type_scat_dispersion_real
_atom_type_scat_dispersion_imag
_atom_type_scat_source
C C 0.0033 0.0016 'International Tables Vol C Tables 4.2.6.8 and 6.1.1.4'
H H 0.0000 0.0000 'International Tables Vol C Tables 4.2.6.8 and 6.1.1.4'
N N 0.0061 0.0033 'International Tables Vol C Tables 4.2.6.8 and 6.1.1.4'
O O 0.0106 0.0060 'International Tables Vol C Tables 4.2.6.8 and 6.1.1.4'
Y Y -2.7962 3.5667 'International Tables Vol C Tables 4.2.6.8 and 6.1.1.4'

loop_
_geom_angle_atom_site_label_1
_geom_angle_atom_site_label_2
_geom_angle_atom_site_label_3
_geom_angle
_geom_angle_site_symmetry_1
_geom_angle_site_symmetry_3
_geom_angle_publ_flag
O1 Y1 Y1 128.19(8) . 7_656 ?
O1 Y1 N4 94.73(13) . . ?
O1 Y1 C1 85.66(13) . . ?
O1 Y1 C1 166.01(14) . 7_656 ?
N3 Y1 Y1 88.55(9) . 7_656 ?
N3 Y1 O1 95.36(13) . . ?
N3 Y1 N4 95.16(13) . . ?
N3 Y1 C1 95.23(14) . 7_656 ?
N3 Y1 C1 82.59(13) . . ?
N4 Y1 Y1 136.44(10) . 7_656 ?
N5 Y1 Y1 117.96(11) . 7_656 ?
N5 Y1 O1 81.01(14) . . ?
N5 Y1 N3 149.01(14) . . ?
N5 Y1 N4 54.89(16) . . ?
N5 Y1 C1 94.44(15) . 7_656 ?
N5 Y1 C1 127.36(16) . . ?
C1 Y1 Y1 43.58(10) . 7_656 ?
C1 Y1 Y1 43.10(10) 7_656 7_656 ?
C1 Y1 N4 177.75(15) . . ?
C1 Y1 N4 93.39(14) 7_656 . ?
C1 Y1 C1 86.68(14) . 7_656 ?
C30 O1 Y1 127.8(4) . . ?
C30 O1 C33 109.3(6) . . ?
C33 O1 Y1 122.9(5) . . ?
C29A O1 Y1 122.4(6) . . ?
C32A O1 Y1 129.4(7) . . ?
C32A O1 C29A 108.1(9) . . ?
O1 C30 H30A 110.3 . . ?
O1 C30 H30B 110.3 . . ?
O1 C30 C31 107.0(7) . . ?
H30A C30 H30B 108.6 . . ?
C31 C30 H30A 110.3 . . ?
C31 C30 H30B 110.3 . . ?
C30 C31 H31A 111.1 . . ?
C30 C31 H31B 111.1 . . ?
C30 C31 C32 103.2(8) . . ?
H31A C31 H31B 109.1 . . ?
C32 C31 H31A 111.1 . . ?
C32 C31 H31B 111.1 . . ?
C31 C32 H32A 111.2 . . ?
C31 C32 H32B 111.2 . . ?
H32A C32 H32B 109.1 . . ?
C33 C32 C31 102.8(8) . . ?
C33 C32 H32A 111.2 . . ?
C33 C32 H32B 111.2 . . ?
O1 C33 C32 105.9(7) . . ?
O1 C33 H33A 110.6 . . ?
O1 C33 H33B 110.6 . . ?
C32 C33 H33A 110.6 . . ?
C32 C33 H33B 110.6 . . ?
H33A C33 H33B 108.7 . . ?
C9 N1 C2 111.6(4) . . ?
C9 N1 C10 122.5(4) . . ?
C2 N1 C10 125.3(4) . . ?
C18 N3 Y1 119.3(12) . . ?
C17 N3 Y1 125.8(3) . . ?
C17 N3 C18 114.9(12) . . ?
C17 N3 C17A 112.9(12) . . ?
C17A N3 Y1 121.3(11) . . ?
C19 C20 H20 119.8 . . ?
C19 C20 H20A 120.0 . . ?
C21 C20 H20 119.8 . . ?
C21 C20 C19 120.5(10) . . ?
C20A C20 H20A 120.0 . . ?
C20A C20 C19 120.0(9) . . ?
C20 C19 C18 117.5(7) . . ?
C20 C19 C24 122.5(10) . . ?
C20 C19 C17A 118.2(7) . . ?
C20 C19 C26A 116.7(9) . . ?
C18 C19 C24 119.6(10) . . ?
C17A C19 C26A 125.2(9) . . ?
C19 C18 N3 119.1(8) . . ?
C23 C18 N3 119.6(10) . . ?
C23 C18 C19 121.3(10) . . ?
C18 C23 C27 121.6(11) . . ?
C22 C23 C18 117.2(11) . . ?
C22 C23 C27 121.2(11) . . ?
C23 C22 H22 118.8 . . ?
C21 C22 C23 122.5(13) . . ?
C21 C22 H22 118.8 . . ?
C20 C21 H21 119.7 . . ?
C22 C21 C20 120.7(14) . . ?
C22 C21 H21 119.7 . . ?
C23 C27 H27 105.9 . . ?
C23 C27 C28 110.1(11) . . ?
C23 C27 C29 116.8(14) . . ?
C28 C27 H27 105.9 . . ?
C29 C27 H27 105.9 . . ?
C29 C27 C28 111.4(12) . . ?
C27 C28 H28A 109.5 . . ?
C27 C28 H28B 109.5 . . ?
C27 C28 H28C 109.5 . . ?
H28A C28 H28B 109.5 . . ?
H28A C28 H28C 109.5 . . ?
H28B C28 H28C 109.5 . . ?
C27 C29 H29A 109.5 . . ?
C27 C29 H29B 109.5 . . ?
C27 C29 H29C 109.5 . . ?
H29A C29 H29B 109.5 . . ?
H29A C29 H29C 109.5 . . ?
H29B C29 H29C 109.5 . . ?
C19 C24 H24 106.3 . . ?
C19 C24 C25 119.0(13) . . ?
C19 C24 C26 108.8(13) . . ?
C25 C24 H24 106.3 . . ?
C26 C24 H24 106.3 . . ?
C26 C24 C25 109.3(12) . . ?
C24 C25 H25A 109.5 . . ?
C24 C25 H25B 109.5 . . ?
C24 C25 H25C 109.5 . . ?
H25A C25 H25B 109.5 . . ?
H25A C25 H25C 109.5 . . ?
H25B C25 H25C 109.5 . . ?
C24 C26 H26A 109.5 . . ?
C24 C26 H26B 109.5 . . ?
C24 C26 H26C 109.5 . . ?
H26A C26 H26B 109.5 . . ?
H26A C26 H26C 109.5 . . ?
H26B C26 H26C 109.5 . . ?
C35 N4 Y1 93.3(3) . . ?
C39 N4 Y1 147.7(4) . . ?
C39 N4 C35 118.3(5) . . ?
C34 N5 Y1 143.2(4) . . ?
C35 N5 Y1 99.7(4) . . ?
C35 N5 C34 116.4(5) . . ?
N1 C9 C4 108.3(4) . . ?
C8 C9 N1 129.8(5) . . ?
C8 C9 C4 121.8(5) . . ?
Y1 C1 Y1 93.32(14) . 7_656 ?
Y1 C1 H1 110.2 7_656 . ?
Y1 C1 H1 110.2 . . ?
C2 C1 Y1 110.4(3) . 7_656 ?
C2 C1 Y1 121.2(3) . . ?
C2 C1 H1 110.2 . . ?
N1 C2 C3 104.7(4) . . ?
C1 C2 N1 127.6(4) . . ?
C1 C2 C3 127.7(4) . . ?
C2 C3 C4 107.5(4) . . ?
C17 C3 C2 129.2(4) . . ?
C17 C3 C4 123.3(4) . . ?
C9 C4 C3 107.5(4) . . ?
C5 C4 C9 118.5(4) . . ?
C5 C4 C3 133.9(4) . . ?
C4 C5 H5 120.1 . . ?
C6 C5 C4 119.9(5) . . ?
C6 C5 H5 120.1 . . ?
C5 C6 H6 119.8 . . ?
C7 C6 C5 120.3(5) . . ?
C7 C6 H6 119.8 . . ?
C6 C7 H7 119.0 . . ?
C6 C7 C8 122.0(5) . . ?
C8 C7 H7 119.0 . . ?
C9 C8 H8 121.3 . . ?
C7 C8 C9 117.5(5) . . ?
C7 C8 H8 121.3 . . ?
N1 C10 H10A 108.7 . . ?
N1 C10 H10B 108.7 . . ?
N1 C10 H10C 110.3 . . ?
N1 C10 H10D 110.3 . . ?
N1 C10 C11 114.4(5) . . ?
N1 C10 C10A 107.0(9) . . ?
H10A C10 H10B 107.6 . . ?
H10C C10 H10D 108.6 . . ?
C11 C10 H10A 108.7 . . ?
C11 C10 H10B 108.7 . . ?
C10A C10 H10C 110.3 . . ?
C10A C10 H10D 110.3 . . ?
C12 N2 C11 112.9(9) . . ?
C12 N2 C16 108.7(7) . . ?
C16 N2 C11 115.0(7) . . ?
C10 C11 H11A 109.3 . . ?
C10 C11 H11B 109.3 . . ?
N2 C11 C10 111.6(7) . . ?
N2 C11 H11A 109.3 . . ?
N2 C11 H11B 109.3 . . ?
H11A C11 H11B 108.0 . . ?
N2 C12 H12A 109.2 . . ?
N2 C12 H12B 109.2 . . ?
N2 C12 C13 111.9(8) . . ?
H12A C12 H12B 107.9 . . ?
C13 C12 H12A 109.2 . . ?
C13 C12 H12B 109.2 . . ?
C12 C13 H13A 107.9 . . ?
C12 C13 H13B 107.9 . . ?
H13A C13 H13B 107.2 . . ?
C14 C13 C12 117.6(9) . . ?
C14 C13 H13A 107.9 . . ?
C14 C13 H13B 107.9 . . ?
C13 C14 H14A 108.6 . . ?
C13 C14 H14B 108.6 . . ?
C13 C14 C15 114.5(8) . . ?
H14A C14 H14B 107.6 . . ?
C15 C14 H14A 108.6 . . ?
C15 C14 H14B 108.6 . . ?
C14 C15 H15A 108.5 . . ?
C14 C15 H15B 108.5 . . ?
H15A C15 H15B 107.5 . . ?
C16 C15 C14 115.0(8) . . ?
C16 C15 H15A 108.5 . . ?
C16 C15 H15B 108.5 . . ?
N2 C16 C15 114.2(8) . . ?
N2 C16 H16A 108.7 . . ?
N2 C16 H16B 108.7 . . ?
C15 C16 H16A 108.7 . . ?
C15 C16 H16B 108.7 . . ?
H16A C16 H16B 107.6 . . ?
N3 C17 C3 129.5(4) . . ?
N3 C17 H17 115.2 . . ?
C3 C17 H17 115.2 . . ?
N5 C34 H34A 109.5 . . ?
N5 C34 H34B 109.5 . . ?
N5 C34 H34C 109.5 . . ?
H34A C34 H34B 109.5 . . ?
H34A C34 H34C 109.5 . . ?
H34B C34 H34C 109.5 . . ?
N4 C35 C36 121.1(5) . . ?
N5 C35 N4 111.4(5) . . ?
N5 C35 C36 127.4(6) . . ?
C35 C36 H36 121.7 . . ?
C37 C36 C35 116.7(6) . . ?
C37 C36 H36 121.7 . . ?
C36 C37 H37 119.4 . . ?
C38 C37 C36 121.2(6) . . ?
C38 C37 H37 119.4 . . ?
C37 C38 H38 120.5 . . ?
C39 C38 C37 118.9(6) . . ?
C39 C38 H38 120.5 . . ?
N4 C39 C38 123.7(6) . . ?
N4 C39 H39 118.1 . . ?
C38 C39 H39 118.1 . . ?
C19 C17A N3 120.3(8) . . ?
C18A C17A N3 119.7(9) . . ?
C18A C17A C19 120.0(9) . . ?
C17A C18A C23A 121.6(11) . . ?
C19A C18A C17A 119.7(11) . . ?
C19A C18A C23A 118.6(10) . . ?
C18A C19A H19A 119.7 . . ?
C20A C19A C18A 120.5(13) . . ?
C20A C19A H19A 119.7 . . ?
C20 C20A H20B 119.5 . . ?
C19A C20A C20 121.1(13) . . ?
C19A C20A H20B 119.5 . . ?
C18A C23A H23A 108.1 . . ?
C18A C23A C24A 108.1(10) . . ?
C18A C23A C25A 113.8(12) . . ?
C24A C23A H23A 108.1 . . ?
C25A C23A H23A 108.1 . . ?
C25A C23A C24A 110.4(11) . . ?
C23A C24A H24A 109.5 . . ?
C23A C24A H24B 109.5 . . ?
C23A C24A H24C 109.5 . . ?
H24A C24A H24B 109.5 . . ?
H24A C24A H24C 109.5 . . ?
H24B C24A H24C 109.5 . . ?
C23A C25A H25D 109.5 . . ?
C23A C25A H25E 109.5 . . ?
C23A C25A H25F 109.5 . . ?
H25D C25A H25E 109.5 . . ?
H25D C25A H25F 109.5 . . ?
H25E C25A H25F 109.5 . . ?
C19 C26A H26D 109.3 . . ?
C19 C26A C27A 110.7(12) . . ?
C19 C26A C28A 110.9(12) . . ?
C27A C26A H26D 109.3 . . ?
C28A C26A H26D 109.3 . . ?
C28A C26A C27A 107.4(12) . . ?
C26A C27A H27A 109.5 . . ?
C26A C27A H27B 109.5 . . ?
C26A C27A H27C 109.5 . . ?
H27A C27A H27B 109.5 . . ?
H27A C27A H27C 109.5 . . ?
H27B C27A H27C 109.5 . . ?
C26A C28A H28D 109.5 . . ?
C26A C28A H28E 109.5 . . ?
C26A C28A H28F 109.5 . . ?
H28D C28A H28E 109.5 . . ?
H28D C28A H28F 109.5 . . ?
H28E C28A H28F 109.5 . . ?
C11A N2A C10A 113.3(19) . . ?
C11A N2A C15A 108.0(17) . . ?
C15A N2A C10A 119(2) . . ?
C10 C10A H10E 108.7 . . ?
C10 C10A H10F 108.7 . . ?
N2A C10A C10 114.2(16) . . ?
N2A C10A H10E 108.7 . . ?
N2A C10A H10F 108.7 . . ?
H10E C10A H10F 107.6 . . ?
N2A C11A H11C 109.7 . . ?
N2A C11A H11D 109.7 . . ?
N2A C11A C12A 109.8(15) . . ?
H11C C11A H11D 108.2 . . ?
C12A C11A H11C 109.7 . . ?
C12A C11A H11D 109.7 . . ?
C11A C12A H12C 107.4 . . ?
C11A C12A H12D 107.4 . . ?
H12C C12A H12D 106.9 . . ?
C13A C12A C11A 119.8(17) . . ?
C13A C12A H12C 107.4 . . ?
C13A C12A H12D 107.4 . . ?
C12A C13A H13C 108.3 . . ?
C12A C13A H13D 108.3 . . ?
C12A C13A C14A 115.9(19) . . ?
H13C C13A H13D 107.4 . . ?
C14A C13A H13C 108.3 . . ?
C14A C13A H13D 108.3 . . ?
C13A C14A H14C 109.0 . . ?
C13A C14A H14D 109.0 . . ?
H14C C14A H14D 107.8 . . ?
C15A C14A C13A 113.1(16) . . ?
C15A C14A H14C 109.0 . . ?
C15A C14A H14D 109.0 . . ?
N2A C15A C14A 117.2(16) . . ?
N2A C15A H15C 108.0 . . ?
N2A C15A H15D 108.0 . . ?
C14A C15A H15C 108.0 . . ?
C14A C15A H15D 108.0 . . ?
H15C C15A H15D 107.2 . . ?
O1 C29A H29D 110.5 . . ?
O1 C29A H29E 110.5 . . ?
O1 C29A C30A 106.2(10) . . ?
H29D C29A H29E 108.7 . . ?
C30A C29A H29D 110.5 . . ?
C30A C29A H29E 110.5 . . ?
C29A C30A H30C 111.2 . . ?
C29A C30A H30D 111.2 . . ?
C29A C30A C31A 103.0(12) . . ?
H30C C30A H30D 109.1 . . ?
C31A C30A H30C 111.2 . . ?
C31A C30A H30D 111.2 . . ?
C30A C31A H31C 111.0 . . ?
C30A C31A H31D 111.0 . . ?
H31C C31A H31D 109.0 . . ?
C32A C31A C30A 103.7(12) . . ?
C32A C31A H31C 111.0 . . ?
C32A C31A H31D 111.0 . . ?
O1 C32A C31A 108.7(11) . . ?
O1 C32A H32C 110.0 . . ?
O1 C32A H32D 110.0 . . ?
C31A C32A H32C 110.0 . . ?
C31A C32A H32D 110.0 . . ?
H32C C32A H32D 108.3 . . ?

loop_
_geom_bond_atom_site_label_1
_geom_bond_atom_site_label_2
_geom_bond_distance
_geom_bond_site_symmetry_2
_geom_bond_publ_flag
Y1 Y1 3.5740(8) 7_656 ?
Y1 O1 2.401(3) . ?
Y1 N3 2.374(4) . ?
Y1 N4 2.486(4) . ?
Y1 N5 2.350(4) . ?
Y1 C1 2.468(4) 7_656 ?
Y1 C1 2.446(4) . ?
O1 C30 1.450(9) . ?
O1 C33 1.461(9) . ?
O1 C29A 1.460(12) . ?
O1 C32A 1.448(13) . ?
C30 H30A 0.9700 . ?
C30 H30B 0.9700 . ?
C30 C31 1.472(11) . ?
C31 H31A 0.9700 . ?
C31 H31B 0.9700 . ?
C31 C32 1.563(12) . ?
C32 H32A 0.9700 . ?
C32 H32B 0.9700 . ?
C32 C33 1.465(11) . ?
C33 H33A 0.9700 . ?
C33 H33B 0.9700 . ?
N1 C9 1.391(6) . ?
N1 C2 1.412(5) . ?
N1 C10 1.450(6) . ?
N3 C18 1.456(11) . ?
N3 C17 1.342(5) . ?
N3 C17A 1.452(10) . ?
C20 H20 0.9300 . ?
C20 H20A 0.9300 . ?
C20 C19 1.392(7) . ?
C20 C21 1.367(13) . ?
C20 C20A 1.381(13) . ?
C19 C18 1.413(11) . ?
C19 C24 1.524(12) . ?
C19 C17A 1.399(11) . ?
C19 C26A 1.516(11) . ?
C18 C23 1.388(12) . ?
C23 C22 1.387(12) . ?
C23 C27 1.521(12) . ?
C22 H22 0.9300 . ?
C22 C21 1.333(13) . ?
C21 H21 0.9300 . ?
C27 H27 0.9800 . ?
C27 C28 1.556(13) . ?
C27 C29 1.522(13) . ?
C28 H28A 0.9600 . ?
C28 H28B 0.9600 . ?
C28 H28C 0.9600 . ?
C29 H29A 0.9600 . ?
C29 H29B 0.9600 . ?
C29 H29C 0.9600 . ?
C24 H24 0.9800 . ?
C24 C25 1.544(13) . ?
C24 C26 1.538(13) . ?
C25 H25A 0.9600 . ?
C25 H25B 0.9600 . ?
C25 H25C 0.9600 . ?
C26 H26A 0.9600 . ?
C26 H26B 0.9600 . ?
C26 H26C 0.9600 . ?
N4 C35 1.356(7) . ?
N4 C39 1.336(7) . ?
N5 C34 1.430(7) . ?
N5 C35 1.345(7) . ?
C9 C4 1.392(6) . ?
C9 C8 1.386(6) . ?
C1 H1 0.9800 . ?
C1 C2 1.376(6) . ?
C2 C3 1.456(6) . ?
C3 C4 1.458(6) . ?
C3 C17 1.366(6) . ?
C4 C5 1.391(6) . ?
C5 H5 0.9300 . ?
C5 C6 1.374(7) . ?
C6 H6 0.9300 . ?
C6 C7 1.364(8) . ?
C7 H7 0.9300 . ?
C7 C8 1.378(7) . ?
C8 H8 0.9300 . ?
C10 H10A 0.9700 . ?
C10 H10B 0.9700 . ?
C10 H10C 0.9700 . ?
C10 H10D 0.9700 . ?
C10 C11 1.525(9) . ?
C10 C10A 1.523(17) . ?
N2 C11 1.460(9) . ?
N2 C12 1.416(9) . ?
N2 C16 1.445(10) . ?
C11 H11A 0.9700 . ?
C11 H11B 0.9700 . ?
C12 H12A 0.9700 . ?
C12 H12B 0.9700 . ?
C12 C13 1.558(11) . ?
C13 H13A 0.9700 . ?
C13 H13B 0.9700 . ?
C13 C14 1.332(13) . ?
C14 H14A 0.9700 . ?
C14 H14B 0.9700 . ?
C14 C15 1.505(13) . ?
C15 H15A 0.9700 . ?
C15 H15B 0.9700 . ?
C15 C16 1.453(11) . ?
C16 H16A 0.9700 . ?
C16 H16B 0.9700 . ?
C17 H17 0.9300 . ?
C34 H34A 0.9600 . ?
C34 H34B 0.9600 . ?
C34 H34C 0.9600 . ?
C35 C36 1.423(7) . ?
C36 H36 0.9300 . ?
C36 C37 1.379(9) . ?
C37 H37 0.9300 . ?
C37 C38 1.362(9) . ?
C38 H38 0.9300 . ?
C38 C39 1.342(8) . ?
C39 H39 0.9300 . ?
C17A C18A 1.384(11) . ?
C18A C19A 1.383(11) . ?
C18A C23A 1.521(12) . ?
C19A H19A 0.9300 . ?
C19A C20A 1.336(13) . ?
C20A H20B 0.9300 . ?
C23A H23A 0.9800 . ?
C23A C24A 1.552(12) . ?
C23A C25A 1.530(13) . ?
C24A H24A 0.9600 . ?
C24A H24B 0.9600 . ?
C24A H24C 0.9600 . ?
C25A H25D 0.9600 . ?
C25A H25E 0.9600 . ?
C25A H25F 0.9600 . ?
C26A H26D 0.9800 . ?
C26A C27A 1.562(13) . ?
C26A C28A 1.530(13) . ?
C27A H27A 0.9600 . ?
C27A H27B 0.9600 . ?
C27A H27C 0.9600 . ?
C28A H28D 0.9600 . ?
C28A H28E 0.9600 . ?
C28A H28F 0.9600 . ?
N2A C10A 1.442(14) . ?
N2A C11A 1.434(14) . ?
N2A C15A 1.435(14) . ?
C10A H10E 0.9700 . ?
C10A H10F 0.9700 . ?
C11A H11C 0.9700 . ?
C11A H11D 0.9700 . ?
C11A C12A 1.558(18) . ?
C12A H12C 0.9700 . ?
C12A H12D 0.9700 . ?
C12A C13A 1.309(18) . ?
C13A H13C 0.9700 . ?
C13A H13D 0.9700 . ?
C13A C14A 1.527(19) . ?
C14A H14C 0.9700 . ?
C14A H14D 0.9700 . ?
C14A C15A 1.476(17) . ?
C15A H15C 0.9700 . ?
C15A H15D 0.9700 . ?
C29A H29D 0.9700 . ?
C29A H29E 0.9700 . ?
C29A C30A 1.483(15) . ?
C30A H30C 0.9700 . ?
C30A H30D 0.9700 . ?
C30A C31A 1.546(16) . ?
C31A H31C 0.9700 . ?
C31A H31D 0.9700 . ?
C31A C32A 1.463(14) . ?
C32A H32C 0.9700 . ?
C32A H32D 0.9700 . ?

loop_
_geom_torsion_atom_site_label_1
_geom_torsion_atom_site_label_2
_geom_torsion_atom_site_label_3
_geom_torsion_atom_site_label_4
_geom_torsion
_geom_torsion_site_symmetry_1
_geom_torsion_site_symmetry_2
_geom_torsion_site_symmetry_3
_geom_torsion_site_symmetry_4
_geom_torsion_publ_flag
Y1 O1 C30 C31 174.6(7) . . . . ?
Y1 O1 C33 C32 163.0(6) . . . . ?
Y1 O1 C29A C30A -157.8(11) . . . . ?
Y1 O1 C32A C31A 177.9(10) . . . . ?
Y1 N3 C18 C19 103(2) . . . . ?
Y1 N3 C18 C23 -75(2) . . . . ?
Y1 N3 C17 C3 -4.4(7) . . . . ?
Y1 N3 C17A C19 99.1(19) . . . . ?
Y1 N3 C17A C18A -82(2) . . . . ?
Y1 N4 C35 N5 -7.7(4) . . . . ?
Y1 N4 C35 C36 171.1(5) . . . . ?
Y1 N4 C39 C38 -166.4(5) . . . . ?
Y1 N5 C35 N4 8.2(5) . . . . ?
Y1 N5 C35 C36 -170.4(5) . . . . ?
Y1 C1 C2 N1 92.7(5) 7_656 . . . ?
Y1 C1 C2 N1 -160.0(3) . . . . ?
Y1 C1 C2 C3 22.5(6) . . . . ?
Y1 C1 C2 C3 -84.8(5) 7_656 . . . ?
O1 C30 C31 C32 23.5(13) . . . . ?
O1 C29A C30A C31A -30(2) . . . . ?
C30 O1 C33 C32 -17.7(12) . . . . ?
C30 C31 C32 C33 -33.8(13) . . . . ?
C31 C32 C33 O1 31.3(12) . . . . ?
C33 O1 C30 C31 -4.7(12) . . . . ?
N1 C9 C4 C3 -0.4(5) . . . . ?
N1 C9 C4 C5 178.8(4) . . . . ?
N1 C9 C8 C7 -178.0(5) . . . . ?
N1 C2 C3 C4 -6.2(5) . . . . ?
N1 C2 C3 C17 174.7(4) . . . . ?
N1 C10 C11 N2 -178.0(8) . . . . ?
N1 C10 C10A N2A 170(2) . . . . ?
N3 C18 C23 C22 175.8(17) . . . . ?
N3 C18 C23 C27 -4(3) . . . . ?
N3 C17A C18A C19A 177.6(15) . . . . ?
N3 C17A C18A C23A -7(3) . . . . ?
C20 C19 C18 N3 -176.9(15) . . . . ?
C20 C19 C18 C23 0(3) . . . . ?
C20 C19 C24 C25 52.6(18) . . . . ?
C20 C19 C24 C26 -73.4(14) . . . . ?
C20 C19 C17A N3 -174.7(14) . . . . ?
C20 C19 C17A C18A 7(3) . . . . ?
C20 C19 C26A C27A 46.7(15) . . . . ?
C20 C19 C26A C28A -72.4(14) . . . . ?
C19 C20 C21 C22 -6.9(18) . . . . ?
C19 C20 C20A C19A 5.9(15) . . . . ?
C19 C18 C23 C22 -1(3) . . . . ?
C19 C18 C23 C27 178.9(17) . . . . ?
C19 C17A C18A C19A -4(3) . . . . ?
C19 C17A C18A C23A 172.3(17) . . . . ?
C18 N3 C17 C3 177.8(7) . . . . ?
C18 C19 C24 C25 -135.0(19) . . . . ?
C18 C19 C24 C26 99.0(19) . . . . ?
C18 C23 C22 C21 -2(2) . . . . ?
C18 C23 C27 C28 -81(2) . . . . ?
C18 C23 C27 C29 150.9(19) . . . . ?
C23 C22 C21 C20 5.9(19) . . . . ?
C22 C23 C27 C28 99.6(16) . . . . ?
C22 C23 C27 C29 -28.7(19) . . . . ?
C21 C20 C19 C18 3.8(16) . . . . ?
C21 C20 C19 C24 176.3(12) . . . . ?
C27 C23 C22 C21 178.0(13) . . . . ?
C24 C19 C18 N3 10(3) . . . . ?
C24 C19 C18 C23 -172.4(17) . . . . ?
N4 C35 C36 C37 1.7(8) . . . . ?
N5 C35 C36 C37 -179.8(6) . . . . ?
C9 N1 C2 C1 -171.7(4) . . . . ?
C9 N1 C2 C3 6.2(5) . . . . ?
C9 N1 C10 C11 -86.2(9) . . . . ?
C9 N1 C10 C10A -86.1(19) . . . . ?
C9 C4 C5 C6 -0.8(8) . . . . ?
C1 C2 C3 C4 171.7(4) . . . . ?
C1 C2 C3 C17 -7.3(8) . . . . ?
C2 N1 C9 C4 -3.7(5) . . . . ?
C2 N1 C9 C8 173.9(5) . . . . ?
C2 N1 C10 C11 103.1(9) . . . . ?
C2 N1 C10 C10A 103.2(19) . . . . ?
C2 C3 C4 C9 4.2(5) . . . . ?
C2 C3 C4 C5 -174.8(5) . . . . ?
C2 C3 C17 N3 -4.0(8) . . . . ?
C3 C4 C5 C6 178.1(5) . . . . ?
C4 C9 C8 C7 -0.7(7) . . . . ?
C4 C3 C17 N3 177.1(4) . . . . ?
C4 C5 C6 C7 0.6(9) . . . . ?
C5 C6 C7 C8 -0.3(9) . . . . ?
C6 C7 C8 C9 0.4(8) . . . . ?
C8 C9 C4 C3 -178.3(4) . . . . ?
C8 C9 C4 C5 0.9(7) . . . . ?
C10 N1 C9 C4 -175.6(4) . . . . ?
C10 N1 C9 C8 2.1(8) . . . . ?
C10 N1 C2 C1 -0.2(7) . . . . ?
C10 N1 C2 C3 177.7(4) . . . . ?
N2 C12 C13 C14 47.6(16) . . . . ?
C11 N2 C12 C13 176.1(9) . . . . ?
C11 N2 C16 C15 -174.5(10) . . . . ?
C12 N2 C11 C10 -81.2(14) . . . . ?
C12 N2 C16 C15 57.9(11) . . . . ?
C12 C13 C14 C15 -35.5(17) . . . . ?
C13 C14 C15 C16 35.9(16) . . . . ?
C14 C15 C16 N2 -47.3(13) . . . . ?
C16 N2 C11 C10 153.3(10) . . . . ?
C16 N2 C12 C13 -55.1(11) . . . . ?
C17 N3 C18 C19 -79(2) . . . . ?
C17 N3 C18 C23 103(2) . . . . ?
C17 N3 C17A C19 -83(2) . . . . ?
C17 N3 C17A C18A 96.2(19) . . . . ?
C17 C3 C4 C9 -176.7(4) . . . . ?
C17 C3 C4 C5 4.3(8) . . . . ?
C34 N5 C35 N4 -178.8(5) . . . . ?
C34 N5 C35 C36 2.6(8) . . . . ?
C35 N4 C39 C38 0.3(9) . . . . ?
C35 C36 C37 C38 -0.1(10) . . . . ?
C36 C37 C38 C39 -1.4(11) . . . . ?
C37 C38 C39 N4 1.3(10) . . . . ?
C39 N4 C35 N5 179.4(5) . . . . ?
C39 N4 C35 C36 -1.8(8) . . . . ?
C17A N3 C17 C3 177.4(6) . . . . ?
C17A C19 C26A C27A -134.7(18) . . . . ?
C17A C19 C26A C28A 106(2) . . . . ?
C17A C18A C19A C20A 1.6(15) . . . . ?
C17A C18A C23A C24A -91.6(19) . . . . ?
C17A C18A C23A C25A 145.4(17) . . . . ?
C18A C19A C20A C20 -2.8(12) . . . . ?
C19A C18A C23A C24A 84.3(14) . . . . ?
C19A C18A C23A C25A -38.8(15) . . . . ?
C20A C20 C19 C17A -7.7(18) . . . . ?
C20A C20 C19 C26A 171.1(12) . . . . ?
C23A C18A C19A C20A -174.3(12) . . . . ?
C26A C19 C17A N3 7(3) . . . . ?
C26A C19 C17A C18A -172.1(15) . . . . ?
N2A C11A C12A C13A -20(4) . . . . ?
C10A N2A C11A C12A -166(2) . . . . ?
C10A N2A C15A C14A 176(2) . . . . ?
C11A N2A C10A C10 -70(3) . . . . ?
C11A N2A C15A C14A -53(3) . . . . ?
C11A C12A C13A C14A -27(4) . . . . ?
C12A C13A C14A C15A 34(4) . . . . ?
C13A C14A C15A N2A 7(4) . . . . ?
C15A N2A C10A C10 59(4) . . . . ?
C15A N2A C11A C12A 59(3) . . . . ?
C29A O1 C32A C31A 2(2) . . . . ?
C29A C30A C31A C32A 31(2) . . . . ?
C30A C31A C32A O1 -21(2) . . . . ?
C32A O1 C29A C30A 18.3(18) . . . . ?
